data_4114805
loop_
_publ_author_name
'Maxim Tafipolsky'
'Wolfgang Scherer'
'Karl \"Ofele'
'Georg Artus'
'Bj\/orn Pedersen'
'Wolfgang A. Herrmann'
'G. Sean McGrady'

_publ_contact_author_address
;
 Anorganisch-chemisches Institut
 Technische Universit\"at M\"unchen
 Lichtenbergstrasse 4
 D-85747 Garching bei M\"unchen (Germany)
;
_publ_contact_author_email Wolfgang.Scherer@ch.tum.de
_publ_contact_author_fax '+49(89)289 13473'
_publ_contact_author_name
;
 Dr. Wolfgang Scherer
;
_publ_contact_author_phone '+49(89)289 13096'
_publ_section_title
;
 Electron Delocalization in Acyclic and N-Heterocyclic Carbenes and Their
 Complexes: A Combined Experimental and Theoretical Charge-Density Study
;
_journal_name_full 'Journal of the American Chemical Society'
_journal_page_first 5865
_journal_page_last 5880
_journal_paper_doi 10.1021/ja011761k
_journal_volume 124
_journal_year 2002
_chemical_compound_source 'see text'
_chemical_formula_moiety 'C10 H8 Cr N2 O5'
_chemical_formula_sum 'C10 H8 Cr N2 O5'
_chemical_formula_weight 288.18
_chemical_name_systematic
;
 ?
;
_space_group_IT_number 9
_symmetry_cell_setting monoclinic
_symmetry_space_group_name_Hall 'I -2ya'
_symmetry_space_group_name_H-M 'I 1 a 1'
_atom_sites_solution_hydrogens geom
_atom_sites_solution_primary direct
_atom_sites_solution_secondary difmap
_cell_angle_alpha 90
_cell_angle_beta 106.5380(10)
_cell_angle_gamma 90
_cell_formula_units_Z 8
_cell_length_a 13.2440(3)
_cell_length_b 10.5510(2)
_cell_length_c 18.1170(3)
_cell_measurement_reflns_used 28608
_cell_measurement_temperature 173
_cell_measurement_theta_max 27.52
_cell_measurement_theta_min 2.26
_cell_volume 2426.89(8)
_computing_cell_refinement 'Denzo-SMN (Z. Otwinowski and W. Minor, 1997)'
_computing_data_collection 'kcd (Nonius 1997)'
_computing_data_reduction 'Denzo-SMN (Z. Otwinowski and W. Minor, 1997)'
_computing_molecular_graphics 'PLATON (Spek, 1990)'
_computing_publication_material 'PLATON (Spek, 1990)'
_computing_structure_refinement 'SHELXL-97 (Sheldrick, 1997)'
_computing_structure_solution 'SIR-92 (Giacovazzo, 1992)'
_diffrn_ambient_temperature 173
_diffrn_measured_fraction_theta_full 0.50
_diffrn_measured_fraction_theta_max 0.50
_diffrn_measurement_device_type 'KappaCCD (Nonius)'
_diffrn_measurement_method rotation
_diffrn_radiation_monochromator graphite
_diffrn_radiation_source 'Rotating Anode'
_diffrn_radiation_type 'Mo K\a'
_diffrn_radiation_wavelength 0.71073
_diffrn_reflns_av_R_equivalents 0.0355
_diffrn_reflns_av_sigmaI/netI 0.0271
_diffrn_reflns_limit_h_max 17
_diffrn_reflns_limit_h_min -17
_diffrn_reflns_limit_k_max 13
_diffrn_reflns_limit_k_min -13
_diffrn_reflns_limit_l_max 23
_diffrn_reflns_limit_l_min -23
_diffrn_reflns_number 28608
_diffrn_reflns_reduction_process
;
 ?
;
_diffrn_reflns_theta_full 27.52
_diffrn_reflns_theta_max 27.52
_diffrn_reflns_theta_min 2.26
_diffrn_standards_decay_% 0
_diffrn_standards_interval_count none
_diffrn_standards_interval_time none
_diffrn_standards_number none
_exptl_absorpt_coefficient_mu 0.957
_exptl_absorpt_correction_T_max 0.945
_exptl_absorpt_correction_T_min 0.894
_exptl_absorpt_correction_type empirical
_exptl_absorpt_process_details 'SORTAV (Blessing)'
_exptl_crystal_colour yellow
_exptl_crystal_density_diffrn 1.577
_exptl_crystal_density_meas ?
_exptl_crystal_density_method 'Not Measured'
_exptl_crystal_description rhombic
_exptl_crystal_F_000 1168
_exptl_crystal_size_max 0.120
_exptl_crystal_size_mid 0.120
_exptl_crystal_size_min 0.060
_refine_diff_density_max 0.233
_refine_diff_density_min -0.217
_refine_diff_density_rms 0.036
_refine_ls_abs_structure_details 'Flack H.D. (1983), Acta Cryst. A39, 876-881'
_refine_ls_abs_structure_Flack 0.00(1)
_refine_ls_extinction_method none
_refine_ls_goodness_of_fit_ref 1.065
_refine_ls_hydrogen_treatment mixed
_refine_ls_matrix_type full
_refine_ls_number_constraints 0
_refine_ls_number_parameters 326
_refine_ls_number_reflns 5567
_refine_ls_number_restraints 2
_refine_ls_restrained_S_all 1.065
_refine_ls_R_factor_all 0.0252
_refine_ls_R_factor_gt 0.0239
_refine_ls_shift/su_max 0.001
_refine_ls_shift/su_mean 0.000
_refine_ls_structure_factor_coef Fsqd
_refine_ls_weighting_details 'w=1/[\s^2^(Fo^2^)+(0.0302P)^2^+0.46P] where P=(Fo^2^+2Fc^2^)/3'
_refine_ls_weighting_scheme calc
_refine_ls_wR_factor_gt 0.0561
_refine_ls_wR_factor_ref 0.0566
_reflns_number_gt 5421
_reflns_number_total 5567
_reflns_threshold_expression I>2\s(I)
_cod_data_source_file ja011761k_2.cif
_cod_data_source_block compound_2
_cod_depositor_comments
;
The following automatic conversions were performed:

'_exptl_crystal_density_meas' value 'none' was changed to '?' - the
value is perceived as not measured.

Automatic conversion script
Id: cif_fix_values 3008 2015-01-20 13:52:24Z robertas 

The following automatic conversions were performed:

'_refine_ls_weighting_scheme' value 'calc
w=1/[\s^2^(Fo^2^)+(0.0302P)^2^+0.46P] where P=(Fo^2^+2Fc^2^)/3' was
changed to 'calc'. New tag '_refine_ls_weighting_details' was
created. The value of the new tag was set to
'w=1/[\s^2^(Fo^2^)+(0.0302P)^2^+0.46P] where P=(Fo^2^+2Fc^2^)/3'.

Automatic conversion script
Id: cif_fix_values 3143 2015-03-26 13:38:13Z robertas 
;
_cod_original_sg_symbol_H-M 'I a'
_cod_database_code 4114805

loop_
_symmetry_equiv_pos_as_xyz
x,y,z
1/2+x,-y,z
1/2+x,1/2+y,1/2+z
x,1/2-y,1/2+z

loop_
_atom_site_aniso_label
_atom_site_aniso_U_11
_atom_site_aniso_U_22
_atom_site_aniso_U_33
_atom_site_aniso_U_23
_atom_site_aniso_U_13
_atom_site_aniso_U_12
Cr2 0.0293(1) 0.0258(1) 0.0203(1) 0.0010(1) 0.0057(1) -0.0007(1)
O1 0.0481(8) 0.0521(9) 0.0378(8) -0.0120(7) 0.0047(6) -0.0131(7)
O2 0.0459(8) 0.0651(10) 0.0303(7) -0.0044(7) 0.0154(6) -0.0048(7)
O3 0.0379(7) 0.0340(7) 0.0496(8) 0.0108(6) 0.0109(6) 0.0028(6)
O4 0.0480(9) 0.0594(10) 0.0462(9) -0.0025(7) 0.0229(8) 0.0120(7)
O5 0.0784(13) 0.0579(11) 0.0639(11) 0.0312(9) 0.0109(9) 0.0212(9)
N1 0.0429(9) 0.0272(7) 0.0223(7) 0.0002(6) 0.0031(6) 0.0042(6)
N2 0.0344(8) 0.0305(7) 0.0293(8) 0.0000(6) 0.0052(6) -0.0023(6)
C1 0.0343(9) 0.0351(10) 0.0297(9) -0.0016(7) 0.0095(7) 0.0010(8)
C2 0.0344(9) 0.0361(10) 0.0220(9) -0.0006(7) 0.0036(7) -0.0031(8)
C3 0.0259(9) 0.0340(9) 0.0266(8) -0.0023(7) 0.0085(7) -0.0046(7)
C4 0.0361(10) 0.0312(9) 0.0275(9) 0.0001(7) 0.0056(8) 0.0026(8)
C5 0.0450(11) 0.0410(11) 0.0307(10) 0.0045(9) 0.0073(8) 0.0012(9)
C6 0.0324(9) 0.0258(8) 0.0243(8) 0.0019(6) 0.0063(7) 0.0023(7)
C7 0.0374(10) 0.0317(10) 0.0395(10) -0.0055(8) -0.0004(8) -0.0018(8)
C8 0.0421(11) 0.0356(10) 0.0301(9) -0.0047(8) -0.0030(8) 0.0024(8)
C9 0.0730(15) 0.0356(10) 0.0211(9) 0.0034(7) 0.0125(9) -0.0019(10)
C10 0.0518(12) 0.0408(11) 0.0381(10) 0.0061(8) 0.0165(9) -0.0110(9)
Cr1 0.0363(2) 0.0298(1) 0.0191(1) 0.0024(1) 0.0051(1) -0.0036(1)
O1A 0.0596(10) 0.0851(12) 0.0295(8) 0.0178(8) -0.0019(7) 0.0009(9)
O2A 0.0526(9) 0.0324(8) 0.0569(10) 0.0021(7) 0.0083(7) -0.0003(7)
O3A 0.0491(10) 0.0600(10) 0.0600(11) -0.0047(8) 0.0244(8) -0.0110(8)
O4A 0.1124(15) 0.0459(10) 0.0342(8) -0.0019(7) 0.0118(9) -0.0332(9)
O5A 0.0690(11) 0.0493(9) 0.0461(9) 0.0020(7) 0.0333(9) -0.0028(8)
N1A 0.0348(8) 0.0336(8) 0.0211(7) -0.0006(5) 0.0068(6) 0.0014(6)
N2A 0.0318(7) 0.0310(8) 0.0252(7) 0.0021(6) 0.0086(6) 0.0011(6)
C1A 0.0430(11) 0.0442(12) 0.0300(10) 0.0038(8) 0.0072(8) -0.0067(8)
C2A 0.0340(10) 0.0365(11) 0.0282(8) 0.0073(8) 0.0033(7) 0.0017(7)
C3A 0.0448(12) 0.0357(10) 0.0306(11) -0.0003(8) 0.0069(9) -0.0076(8)
C4A 0.0598(13) 0.0432(12) 0.0163(8) 0.0026(8) 0.0047(8) -0.0095(10)
C5A 0.0489(12) 0.0321(9) 0.0259(9) 0.0021(7) 0.0115(8) -0.0041(8)
C6A 0.0320(9) 0.0282(9) 0.0236(8) 0.0011(6) 0.0090(7) -0.0023(7)
C7A 0.0297(8) 0.0399(10) 0.0248(8) 0.0058(7) 0.0030(7) -0.0012(7)
C8A 0.0326(9) 0.0423(10) 0.0199(8) 0.0014(7) 0.0044(7) -0.0022(7)
C9A 0.0635(13) 0.0472(12) 0.0302(10) -0.0069(9) 0.0104(9) 0.0179(10)
C10A 0.0471(11) 0.0425(11) 0.0348(10) -0.0034(8) 0.0141(8) 0.0089(9)

loop_
_atom_site_label
_atom_site_type_symbol
_atom_site_thermal_displace_type
_atom_site_fract_x
_atom_site_fract_y
_atom_site_fract_z
_atom_site_occupancy
_atom_site_U_iso_or_equiv
Cr2 Cr Uani 0.41604(2) 0.20447(3) 0.02573(1) 1.000 0.0254(1)
O1 O Uani 0.26353(12) 0.03328(15) -0.08540(8) 1.000 0.0476(5)
O2 O Uani 0.56164(11) 0.16142(17) -0.07526(8) 1.000 0.0462(5)
O3 O Uani 0.50562(11) -0.03593(13) 0.11321(8) 1.000 0.0408(4)
O4 O Uani 0.25418(13) 0.24819(16) 0.11260(10) 1.000 0.0492(5)
O5 O Uani 0.31044(15) 0.42646(18) -0.07275(11) 1.000 0.0687(7)
N1 N Uani 0.55273(13) 0.31435(14) 0.18668(8) 1.000 0.0321(4)
N2 N Uani 0.58881(12) 0.41555(14) 0.09548(8) 1.000 0.0322(4)
C1 C Uani 0.32056(14) 0.09922(18) -0.04321(10) 1.000 0.0330(5)
C2 C Uani 0.51007(15) 0.18018(19) -0.03560(10) 1.000 0.0317(5)
C3 C Uani 0.47259(13) 0.05610(17) 0.08195(9) 1.000 0.0286(5)
C4 C Uani 0.31684(16) 0.23031(18) 0.08146(11) 1.000 0.0323(5)
C5 C Uani 0.35347(17) 0.3457(2) -0.03475(11) 1.000 0.0396(6)
C6 C Uani 0.52735(14) 0.31848(16) 0.10826(10) 1.000 0.0279(5)
C7 C Uani 0.65002(15) 0.46827(18) 0.16369(11) 1.000 0.0385(6)
C8 C Uani 0.62734(15) 0.40491(18) 0.22042(11) 1.000 0.0387(6)
C9 C Uani 0.5115(2) 0.22673(19) 0.23285(11) 1.000 0.0434(7)
C10 C Uani 0.59400(17) 0.4613(2) 0.02093(12) 1.000 0.0428(6)
Cr1 Cr Uani 0.45198(2) 0.74538(3) 0.31201(2) 1.000 0.0290(1)
O1A O Uani 0.57481(14) 0.66456(19) 0.47186(9) 1.000 0.0611(6)
O2A O Uani 0.38919(12) 0.46893(14) 0.27850(9) 1.000 0.0488(5)
O3A O Uani 0.65564(14) 0.72452(17) 0.26591(11) 1.000 0.0545(6)
O4A O Uani 0.52921(17) 1.01469(16) 0.34748(9) 1.000 0.0660(7)
O5A O Uani 0.27268(14) 0.77590(16) 0.38446(10) 1.000 0.0513(6)
N1A N Uani 0.35361(12) 0.75124(14) 0.13022(8) 1.000 0.0301(4)
N2A N Uani 0.28838(11) 0.90061(14) 0.18142(8) 1.000 0.0292(4)
C1A C Uani 0.52959(16) 0.6952(2) 0.41066(11) 1.000 0.0397(6)
C2A C Uani 0.41176(14) 0.57287(19) 0.28912(11) 1.000 0.0340(6)
C3A C Uani 0.57627(17) 0.7286(2) 0.27949(12) 1.000 0.0378(6)
C4A C Uani 0.49632(18) 0.9139(2) 0.33389(10) 1.000 0.0410(6)
C5A C Uani 0.33747(17) 0.76620(18) 0.35399(12) 1.000 0.0355(6)
C6A C Uani 0.35824(14) 0.80224(17) 0.20026(10) 1.000 0.0277(5)
C7A C Uani 0.24364(14) 0.90956(18) 0.10285(10) 1.000 0.0324(5)
C8A C Uani 0.28420(14) 0.81645(18) 0.07066(10) 1.000 0.0322(5)
C9A C Uani 0.41670(19) 0.6468(2) 0.11511(11) 1.000 0.0476(7)
C10A C Uani 0.26077(17) 0.9893(2) 0.23443(11) 1.000 0.0410(6)
H7 H Uiso 0.69860 0.53620 0.16890 1.000 0.0460
H8 H Uiso 0.65680 0.41910 0.27400 1.000 0.0460
H9A H Uiso 0.54330 0.24500 0.28760 1.000 0.0650
H9B H Uiso 0.52850 0.13960 0.22180 1.000 0.0650
H9C H Uiso 0.43490 0.23640 0.22030 1.000 0.0650
H10A H Uiso 0.64440 0.53150 0.02840 1.000 0.0640
H10B H Uiso 0.52420 0.49090 -0.00900 1.000 0.0640
H10C H Uiso 0.61690 0.39240 -0.00680 1.000 0.0640
H7A H Uiso 0.19340 0.97060 0.07670 1.000 0.0390
H8A H Uiso 0.26860 0.79830 0.01720 1.000 0.0390
H10D H Uiso 0.20910 1.05050 0.20510 1.000 0.0610
H10E H Uiso 0.32410 1.03440 0.26390 1.000 0.0610
H10F H Uiso 0.23060 0.94260 0.26980 1.000 0.0610
H91A H Uiso 0.39690 0.62940 0.05970 1.000 0.0710
H92A H Uiso 0.40420 0.57100 0.14260 1.000 0.0710
H93A H Uiso 0.49150 0.66950 0.13290 1.000 0.0710

loop_
_atom_type_symbol
_atom_type_description
_atom_type_scat_dispersion_real
_atom_type_scat_dispersion_imag
_atom_type_scat_source
O O 0.0106 0.0060 'International Tables Vol C Tables 4.2.6.8 and 6.1.1.4'
N N 0.0061 0.0033 'International Tables Vol C Tables 4.2.6.8 and 6.1.1.4'
Cr Cr 0.3209 0.6236 'International Tables Vol C Tables 4.2.6.8 and 6.1.1.4'
H H 0.0000 0.0000 'International Tables Vol C Tables 4.2.6.8 and 6.1.1.4'
C C 0.0033 0.0016 'International Tables Vol C Tables 4.2.6.8 and 6.1.1.4'

loop_
_geom_angle_atom_site_label_1
_geom_angle_atom_site_label_2
_geom_angle_atom_site_label_3
_geom_angle
_geom_angle_publ_flag
C1 Cr2 C2 87.74(8) yes
C1 Cr2 C3 87.55(8) yes
C1 Cr2 C4 90.10(8) yes
C1 Cr2 C5 88.82(9) yes
C1 Cr2 C6 177.52(7) yes
C2 Cr2 C3 88.77(8) yes
C2 Cr2 C4 176.83(8) yes
C2 Cr2 C5 91.11(9) yes
C2 Cr2 C6 92.77(8) yes
C3 Cr2 C4 93.46(8) yes
C3 Cr2 C5 176.37(8) yes
C3 Cr2 C6 90.03(7) yes
C4 Cr2 C5 86.53(9) yes
C4 Cr2 C6 89.49(8) yes
C5 Cr2 C6 93.60(8) yes
C5A Cr1 C6A 91.85(8) yes
C1A Cr1 C2A 88.92(9) yes
C1A Cr1 C3A 88.91(9) yes
C1A Cr1 C4A 90.72(9) yes
C1A Cr1 C5A 86.21(9) yes
C1A Cr1 C6A 178.01(9) yes
C2A Cr1 C3A 93.23(9) yes
C2A Cr1 C4A 177.91(10) yes
C2A Cr1 C5A 89.54(8) yes
C2A Cr1 C6A 90.63(8) yes
C3A Cr1 C4A 84.70(10) yes
C3A Cr1 C5A 174.34(9) yes
C3A Cr1 C6A 93.05(8) yes
C4A Cr1 C5A 92.49(9) yes
C4A Cr1 C6A 89.81(8) yes
C6 N1 C8 111.76(15) yes
C6 N1 C9 126.73(16) yes
C8 N1 C9 121.49(15) yes
C6 N2 C7 111.99(15) yes
C6 N2 C10 126.39(15) yes
C7 N2 C10 121.62(16) yes
C6A N1A C8A 111.90(15) yes
C6A N1A C9A 126.71(15) yes
C8A N1A C9A 121.26(15) yes
C6A N2A C7A 111.75(15) yes
C7A N2A C10A 121.33(15) yes
C6A N2A C10A 126.91(15) yes
Cr2 C1 O1 178.77(17) yes
Cr2 C2 O2 175.85(17) yes
Cr2 C3 O3 177.34(15) yes
Cr2 C4 O4 177.24(18) yes
Cr2 C5 O5 175.9(2) yes
Cr2 C6 N1 128.66(13) yes
N1 C6 N2 102.59(15) yes
Cr2 C6 N2 128.74(12) yes
N2 C7 C8 106.48(17) yes
N1 C8 C7 107.18(17) yes
N2 C7 H7 126.79 no
C8 C7 H7 126.73 no
N1 C8 H8 126.43 no
C7 C8 H8 126.39 no
H9A C9 H9B 109.48 no
H9A C9 H9C 109.43 no
N1 C9 H9C 109.51 no
N1 C9 H9A 109.50 no
N1 C9 H9B 109.46 no
H9B C9 H9C 109.45 no
H10B C10 H10C 109.49 no
N2 C10 H10A 109.45 no
N2 C10 H10B 109.46 no
N2 C10 H10C 109.47 no
H10A C10 H10B 109.48 no
H10A C10 H10C 109.48 no
Cr1 C1A O1A 178.1(2) yes
Cr1 C2A O2A 177.29(17) yes
Cr1 C3A O3A 173.74(19) yes
Cr1 C4A O4A 176.1(2) yes
Cr1 C5A O5A 175.06(19) yes
Cr1 C6A N1A 129.11(13) yes
Cr1 C6A N2A 128.22(12) yes
N1A C6A N2A 102.66(14) yes
N2A C7A C8A 107.03(16) yes
N1A C8A C7A 106.64(15) yes
N2A C7A H7A 126.49 no
C8A C7A H7A 126.48 no
N1A C8A H8A 126.68 no
C7A C8A H8A 126.68 no
N1A C9A H91A 109.51 no
N1A C9A H92A 109.45 no
N1A C9A H93A 109.50 no
H91A C9A H92A 109.44 no
H91A C9A H93A 109.47 no
H92A C9A H93A 109.46 no
N2A C10A H10D 109.43 no
N2A C10A H10E 109.50 no
N2A C10A H10F 109.46 no
H10D C10A H10E 109.44 no
H10D C10A H10F 109.53 no
H10E C10A H10F 109.47 no

loop_
_geom_bond_atom_site_label_1
_geom_bond_atom_site_label_2
_geom_bond_distance
_geom_bond_publ_flag
Cr2 C1 1.8690(19) yes
Cr2 C2 1.908(2) yes
Cr2 C3 1.9012(18) yes
Cr2 C4 1.891(2) yes
Cr2 C5 1.895(2) yes
Cr2 C6 2.1450(18) yes
Cr1 C3A 1.908(2) yes
Cr1 C4A 1.879(2) yes
Cr1 C5A 1.893(2) yes
Cr1 C6A 2.1375(18) yes
Cr1 C1A 1.867(2) yes
Cr1 C2A 1.909(2) yes
O1 C1 1.145(2) yes
O2 C2 1.141(2) yes
O3 C3 1.146(2) yes
O4 C4 1.144(3) yes
O5 C5 1.141(3) yes
O1A C1A 1.147(3) yes
O2A C2A 1.139(2) yes
O3A C3A 1.147(3) yes
O4A C4A 1.149(3) yes
O5A C5A 1.149(3) yes
N1 C9 1.453(3) yes
N1 C6 1.364(2) yes
N1 C8 1.385(3) yes
N2 C6 1.368(2) yes
N2 C7 1.387(2) yes
N2 C10 1.454(3) yes
N1A C9A 1.455(3) yes
N1A C6A 1.364(2) yes
N1A C8A 1.385(2) yes
N2A C6A 1.367(2) yes
N2A C10A 1.460(3) yes
N2A C7A 1.381(2) yes
C7 C8 1.330(3) no
C7 H7 0.9497 no
C8 H8 0.9494 no
C9 H9B 0.9806 no
C9 H9C 0.9798 no
C9 H9A 0.9801 no
C10 H10C 0.9796 no
C10 H10A 0.9803 no
C10 H10B 0.9802 no
C7A C8A 1.331(3) no
C7A H7A 0.9500 no
C8A H8A 0.9505 no
C9A H91A 0.9800 no
C9A H92A 0.9808 no
C9A H93A 0.9802 no
C10A H10D 0.9801 no
C10A H10E 0.9798 no
C10A H10F 0.9792 no

loop_
_geom_contact_atom_site_label_1
_geom_contact_atom_site_label_2
_geom_contact_distance
_geom_contact_site_symmetry_2
_geom_contact_publ_flag
Cr1 H92A 3.4784 . no
Cr1 H10E 3.4766 . no
Cr1 H10F 3.4978 . no
Cr1 H93A 3.5229 . no
Cr2 H9B 3.5061 . no
Cr2 H10C 3.4998 . no
Cr2 H9C 3.4785 . no
Cr2 H10B 3.4777 . no
O1A O4 3.078(2) 3_555 no
O1A C1 3.413(3) 3_555 no
O1A C4 3.328(3) 3_555 no
O2 C8A 3.361(2) 2_565 no
O2A C7 3.324(3) 2_465 no
O2A C9 3.256(3) . no
O3 N1A 3.089(2) 1_545 no
O3 C8A 3.214(2) 1_545 no
O3 C6A 3.311(2) 1_545 no
O3A C7 3.266(3) . no
O4 O1A 3.078(2) 3_444 no
O4A C10 3.023(3) 4_565 no
O4A C9 3.016(3) 1_565 no
O5 O5A 3.239(3) 4_564 no
O5A O5 3.239(3) 4_565 no
O1 H8 2.8086 3_444 no
O2 H8A 2.8081 2_565 no
O2 H10C 2.7380 . no
O2 H9A 2.6198 4_554 no
O2A H9C 2.8037 . no
O2A H7 2.7320 2_465 no
O2A H92A 2.7459 . no
O3 H10D 2.7392 2_565 no
O3 H7A 2.8345 2_565 no
O3 H9B 2.6557 . no
O3A H10D 2.7917 2_575 no
O3A H93A 2.8084 . no
O3A H7 2.8160 . no
O4 H7 2.6805 2_465 no
O4 H9C 2.6254 . no
O4 H10D 2.8434 1_545 no
O4A H10C 2.7448 4_565 no
O4A H9B 2.6286 1_565 no
O4A H9A 2.6892 1_565 no
O4A H10B 2.6205 4_565 no
O4A H10E 2.7154 . no
O5 H10B 2.8195 . no
O5A H10F 2.6571 . no
O5A H8A 2.5442 4_565 no
N1A O3 3.089(2) 1_565 no
N2 C9A 3.426(3) . no
C1 O1A 3.413(3) 3_444 no
C2 C8A 3.593(3) 2_565 no
C2 C7A 3.513(3) 2_565 no
C2 C10 3.230(3) . no
C2A C9A 3.266(3) . no
C2A C7 3.589(3) 2_465 no
C3 C9 3.190(3) . no
C3 C7A 3.520(3) 2_565 no
C3 C8A 3.517(3) 1_545 no
C3 C7A 3.519(3) 1_545 no
C3A C9A 3.240(3) . no
C4 C9 3.185(3) . no
C4 O1A 3.328(3) 3_444 no
C4 C7A 3.572(3) 1_545 no
C4A C10A 3.227(3) . no
C4A C10 3.521(3) 4_565 no
C5 C10 3.290(3) . no
C5A C10A 3.164(3) . no
C6A O3 3.311(2) 1_565 no
C7 O2A 3.324(3) 2_565 no
C7 C2A 3.589(3) 2_565 no
C7 O3A 3.266(3) . no
C7 C9A 3.510(3) . no
C7A C3 3.520(3) 2_465 no
C7A C2 3.513(3) 2_465 no
C7A C4 3.572(3) 1_565 no
C7A C3 3.519(3) 1_565 no
C8A C2 3.593(3) 2_465 no
C8A C3 3.517(3) 1_565 no
C8A O2 3.361(2) 2_465 no
C8A O3 3.214(2) 1_565 no
C9 C3 3.190(3) . no
C9 C4 3.185(3) . no
C9 O2A 3.256(3) . no
C9 O4A 3.016(3) 1_545 no
C9A N2 3.426(3) . no
C9A C7 3.510(3) . no
C9A C2A 3.266(3) . no
C9A C3A 3.240(3) . no
C10 O4A 3.023(3) 4_564 no
C10 C2 3.230(3) . no
C10 C5 3.290(3) . no
C10 C4A 3.521(3) 4_564 no
C10A C5A 3.164(3) . no
C10A C4A 3.227(3) . no
C2 H10C 2.6206 . no
C2A H92A 2.6278 . no
C3 H9B 2.5838 . no
C3 H7A 2.9663 2_565 no
C3A H93A 2.6467 . no
C4 H9C 2.5567 . no
C4A H10B 2.9409 4_565 no
C4A H10E 2.6039 . no
C5 H10B 2.6603 . no
C5A H10F 2.5622 . no
C7 H93A 2.9257 . no
H7 H10A 2.4406 . no
H7 O2A 2.7320 2_565 no
H7 O3A 2.8160 . no
H7 O4 2.6805 2_565 no
H7A H10D 2.4269 . no
H7A O3 2.8345 2_465 no
H7A C3 2.9663 2_465 no
H8 O1 2.8086 3_555 no
H8 H9A 2.4301 . no
H8A O5A 2.5442 4_564 no
H8A H91A 2.4313 . no
H8A O2 2.8081 2_465 no
H9A H8 2.4301 . no
H9A O2 2.6198 4_555 no
H9A O4A 2.6892 1_545 no
H9B Cr2 3.5061 . no
H9B C3 2.5838 . no
H9B O3 2.6557 . no
H9B O4A 2.6286 1_545 no
H9C Cr2 3.4785 . no
H9C O2A 2.8037 . no
H9C O4 2.6254 . no
H9C C4 2.5567 . no
H10A H7 2.4406 . no
H10B C4A 2.9409 4_564 no
H10B Cr2 3.4777 . no
H10B O5 2.8195 . no
H10B O4A 2.6205 4_564 no
H10B C5 2.6603 . no
H10C C2 2.6206 . no
H10C O4A 2.7448 4_564 no
H10C O2 2.7380 . no
H10C Cr2 3.4998 . no
H10D O4 2.8434 1_565 no
H10D H7A 2.4269 . no
H10D O3 2.7392 2_465 no
H10D O3A 2.7917 2_475 no
H10E Cr1 3.4766 . no
H10E O4A 2.7154 . no
H10E C4A 2.6039 . no
H10F Cr1 3.4978 . no
H10F O5A 2.6571 . no
H10F C5A 2.5622 . no
H91A H8A 2.4313 . no
H92A Cr1 3.4784 . no
H92A O2A 2.7459 . no
H92A C2A 2.6278 . no
H93A Cr1 3.5229 . no
H93A O3A 2.8084 . no
H93A C3A 2.6467 . no
H93A C7 2.9257 . no

loop_
_geom_hbond_atom_site_label_D
_geom_hbond_atom_site_label_H
_geom_hbond_atom_site_label_A
_geom_hbond_distance_DH
_geom_hbond_distance_HA
_geom_hbond_distance_DA
_geom_hbond_angle_DHA
_geom_hbond_site_symmetry_A
_geom_hbond_publ_flag
C8A H8A O5A 0.9505 2.5442 3.473(2) 165.51 4_564 yes

loop_
_geom_torsion_atom_site_label_1
_geom_torsion_atom_site_label_2
_geom_torsion_atom_site_label_3
_geom_torsion_atom_site_label_4
_geom_torsion
_geom_torsion_publ_flag
C2 Cr2 C6 N1 -136.30(17) no
C2 Cr2 C6 N2 45.45(17) no
C3 Cr2 C6 N1 -47.54(17) no
C3 Cr2 C6 N2 134.21(17) no
C4 Cr2 C6 N1 45.92(17) no
C4 Cr2 C6 N2 -132.33(17) no
C5 Cr2 C6 N1 132.41(17) no
C5 Cr2 C6 N2 -45.84(18) no
C5A Cr1 C6A N1A -137.35(18) no
C2A Cr1 C6A N1A -47.79(18) no
C2A Cr1 C6A N2A 132.99(17) no
C3A Cr1 C6A N1A 45.48(18) no
C3A Cr1 C6A N2A -133.74(17) no
C4A Cr1 C6A N1A 130.16(18) no
C4A Cr1 C6A N2A -49.05(18) no
C5A Cr1 C6A N2A 43.43(17) no
C8 N1 C6 Cr2 -178.98(14) no
C9 N1 C6 N2 -179.11(19) no
C8 N1 C6 N2 -0.4(2) no
C9 N1 C6 Cr2 2.3(3) no
C6 N1 C8 C7 0.3(2) no
C9 N1 C8 C7 179.07(19) no
C10 N2 C6 N1 179.58(18) no
C7 N2 C6 Cr2 178.96(14) no
C7 N2 C6 N1 0.4(2) no
C6 N2 C7 C8 -0.2(2) no
C10 N2 C7 C8 -179.47(18) no
C10 N2 C6 Cr2 -1.8(3) no
C9A N1A C6A N2A 176.45(18) no
C9A N1A C8A C7A -176.56(18) no
C8A N1A C6A N2A 0.5(2) no
C6A N1A C8A C7A -0.3(2) no
C8A N1A C6A Cr1 -178.91(14) no
C9A N1A C6A Cr1 -2.9(3) no
C7A N2A C6A Cr1 178.93(13) no
C6A N2A C7A C8A 0.3(2) no
C10A N2A C7A C8A -179.93(16) no
C10A N2A C6A Cr1 -0.9(3) no
C10A N2A C6A N1A 179.77(17) no
C7A N2A C6A N1A -0.4(2) no
N2 C7 C8 N1 0.0(2) no
N2A C7A C8A N1A 0.0(2) no
